data_4102401
loop_
_publ_author_name
'Jian-Bin Lin'
'Jie-Peng Zhang'
'Xiao-Ming Chen'

_publ_section_title
;
 Nonclassical Active Site for Enhanced Gas Sorption in Porous Coordination
 Polymer
;
_journal_name_full 'Journal of the American Chemical Society'
_journal_page_first 6654
_journal_page_last 6656
_journal_paper_doi 10.1021/ja1009635
_journal_volume 132
_journal_year 2010
_chemical_formula_sum 'C26 H20 Co N10'
_chemical_formula_weight 531.45
_chemical_name_systematic
; 
 ? 
;
_space_group_IT_number 148
_symmetry_cell_setting hexagonal
_symmetry_space_group_name_Hall '-R 3'
_symmetry_space_group_name_H-M 'R -3 :H'
_atom_sites_solution_hydrogens geom
_atom_sites_solution_primary direct
_atom_sites_solution_secondary difmap
_audit_creation_method SHELXL-97
_cell_angle_alpha 90.00
_cell_angle_beta 90.00
_cell_angle_gamma 120.00
_cell_formula_units_Z 9
_cell_length_a 27.070(9)
_cell_length_b 27.070(9)
_cell_length_c 10.126(7)
_cell_measurement_reflns_used 965
_cell_measurement_temperature 293(2)
_cell_measurement_theta_max 21.1185
_cell_measurement_theta_min 2.6065
_cell_volume 6426(5)
_computing_cell_refinement 'SAINT+ Ver. 6.22, Bruker AXS Inc., 2001.'
_computing_data_collection 'SMART Bruker AXS Inc., 1998.'
_computing_data_reduction 'SAINT+ Ver. 6.22, Bruker AXS Inc., 2001.'
_computing_molecular_graphics 'SHELXTL Ver. 6.12, (Sheldrick, 2000)'
_computing_publication_material 'SHELXTL Ver. 6.12, (Sheldrick, 2000)'
_computing_structure_refinement 'SHELXTL Ver. 6.12, (Sheldrick, 2000)'
_computing_structure_solution 'SHELXTL Ver. 6.12, (Sheldrick, 2000)'
_diffrn_ambient_temperature 293(2)
_diffrn_measured_fraction_theta_full 0.998
_diffrn_measured_fraction_theta_max 0.998
_diffrn_measurement_device_type 'Bruker Apex CCd'
_diffrn_measurement_method '\w scan'
_diffrn_radiation_monochromator graphite
_diffrn_radiation_source 'fine-focus sealed tube'
_diffrn_radiation_type MoK\a
_diffrn_radiation_wavelength 0.71073
_diffrn_reflns_av_R_equivalents 0.0680
_diffrn_reflns_av_sigmaI/netI 0.0981
_diffrn_reflns_limit_h_max 30
_diffrn_reflns_limit_h_min -33
_diffrn_reflns_limit_k_max 33
_diffrn_reflns_limit_k_min -26
_diffrn_reflns_limit_l_max 12
_diffrn_reflns_limit_l_min -6
_diffrn_reflns_number 7574
_diffrn_reflns_theta_full 25.98
_diffrn_reflns_theta_max 25.98
_diffrn_reflns_theta_min 1.50
_exptl_absorpt_coefficient_mu 0.633
_exptl_absorpt_correction_T_max 0.9211
_exptl_absorpt_correction_T_min 0.9012
_exptl_absorpt_correction_type multi-scan
_exptl_absorpt_process_details SADABS
_exptl_crystal_colour yellow
_exptl_crystal_density_diffrn 1.236
_exptl_crystal_density_method 'not measured'
_exptl_crystal_description block
_exptl_crystal_F_000 2457
_exptl_crystal_size_max 0.17
_exptl_crystal_size_mid 0.13
_exptl_crystal_size_min 0.13
_refine_diff_density_max 0.641
_refine_diff_density_min -1.105
_refine_diff_density_rms 0.096
_refine_ls_extinction_method none
_refine_ls_goodness_of_fit_ref 1.006
_refine_ls_hydrogen_treatment constr
_refine_ls_matrix_type full
_refine_ls_number_parameters 169
_refine_ls_number_reflns 2802
_refine_ls_number_restraints 0
_refine_ls_restrained_S_all 1.006
_refine_ls_R_factor_all 0.1251
_refine_ls_R_factor_gt 0.0856
_refine_ls_shift/su_max 0.000
_refine_ls_shift/su_mean 0.000
_refine_ls_structure_factor_coef Fsqd
_refine_ls_weighting_details 'calc w=1/[\s^2^(Fo^2^)+(0.1562P)^2^+0.0000P] where P=(Fo^2^+2Fc^2^)/3'
_refine_ls_weighting_scheme calc
_refine_ls_wR_factor_gt 0.2247
_refine_ls_wR_factor_ref 0.2473
_reflns_number_gt 1931
_reflns_number_total 2802
_reflns_threshold_expression >2sigma(I)
_cod_data_source_file ja1009635_si_002_2.cif
_cod_data_source_block compound_2
_cod_original_sg_symbol_H-M 'R -3'
_cod_database_code 4102401

loop_
_symmetry_equiv_pos_as_xyz
'x, y, z'
'-y, x-y, z'
'-x+y, -x, z'
'x+2/3, y+1/3, z+1/3'
'-y+2/3, x-y+1/3, z+1/3'
'-x+y+2/3, -x+1/3, z+1/3'
'x+1/3, y+2/3, z+2/3'
'-y+1/3, x-y+2/3, z+2/3'
'-x+y+1/3, -x+2/3, z+2/3'
'-x, -y, -z'
'y, -x+y, -z'
'x-y, x, -z'
'-x+2/3, -y+1/3, -z+1/3'
'y+2/3, -x+y+1/3, -z+1/3'
'x-y+2/3, x+1/3, -z+1/3'
'-x+1/3, -y+2/3, -z+2/3'
'y+1/3, -x+y+2/3, -z+2/3'
'x-y+1/3, x+2/3, -z+2/3'

loop_
_atom_site_label
_atom_site_type_symbol
_atom_site_fract_x
_atom_site_fract_y
_atom_site_fract_z
_atom_site_U_iso_or_equiv
_atom_site_adp_type
_atom_site_occupancy
_atom_site_symmetry_multiplicity
_atom_site_calc_flag
_atom_site_refinement_flags
Co1 Co 0.3333 0.1667 1.6667 0.0268(4) Uani 1 2 d S
N1 N 0.2611(2) 0.1528(2) 1.5481(4) 0.0332(11) Uani 1 1 d .
N2 N 0.3455(2) 0.13398(18) 1.4965(4) 0.0284(10) Uani 1 1 d .
N3 N 0.3858(2) 0.12251(19) 1.4475(4) 0.0320(11) Uani 1 1 d .
N4 N 0.3168(2) 0.0988(2) 1.2918(4) 0.0364(12) Uani 1 1 d .
N5 N 0.4580(2) 0.0448(2) 1.0876(4) 0.0351(12) Uani 1 1 d .
C1 C 0.2223(3) 0.1668(3) 1.5832(6) 0.0542(18) Uani 1 1 d .
H1A H 0.2232 0.1802 1.6683 0.065 Uiso 1 1 calc R
C2 C 0.1811(3) 0.1619(4) 1.4974(7) 0.065(2) Uani 1 1 d .
H2A H 0.1552 0.1732 1.5222 0.078 Uiso 1 1 calc R
C3 C 0.1787(4) 0.1397(4) 1.3729(7) 0.065(2) Uani 1 1 d .
H3A H 0.1499 0.1349 1.3150 0.078 Uiso 1 1 calc R
C4 C 0.2176(3) 0.1246(3) 1.3333(6) 0.0428(16) Uani 1 1 d .
C5 C 0.2593(2) 0.1319(2) 1.4251(5) 0.0310(13) Uani 1 1 d .
C6 C 0.3061(3) 0.1204(2) 1.4016(5) 0.0322(13) Uani 1 1 d .
C7 C 0.3664(3) 0.1017(2) 1.3265(5) 0.0334(13) Uani 1 1 d .
C8 C 0.3983(3) 0.0835(2) 1.2409(5) 0.0320(13) Uani 1 1 d .
C9 C 0.4542(3) 0.0993(3) 1.2675(6) 0.0453(16) Uani 1 1 d .
H9A H 0.4730 0.1235 1.3381 0.054 Uiso 1 1 calc R
C10 C 0.4821(3) 0.0798(3) 1.1912(6) 0.0427(16) Uani 1 1 d .
H10A H 0.5198 0.0911 1.2118 0.051 Uiso 1 1 calc R
C11 C 0.4050(3) 0.0315(3) 1.0596(6) 0.0509(18) Uani 1 1 d .
H11A H 0.3877 0.0084 0.9865 0.061 Uiso 1 1 calc R
C12 C 0.3737(3) 0.0495(3) 1.1314(6) 0.0451(16) Uani 1 1 d .
H12A H 0.3366 0.0389 1.1066 0.054 Uiso 1 1 calc R
C13 C 0.2145(3) 0.1004(3) 1.1965(6) 0.061(2) Uani 1 1 d .
H13A H 0.2449 0.0921 1.1862 0.091 Uiso 1 1 calc R
H13B H 0.2183 0.1279 1.1313 0.091 Uiso 1 1 calc R
H13C H 0.1785 0.0661 1.1855 0.091 Uiso 1 1 calc R

loop_
_atom_site_aniso_label
_atom_site_aniso_U_11
_atom_site_aniso_U_22
_atom_site_aniso_U_33
_atom_site_aniso_U_23
_atom_site_aniso_U_13
_atom_site_aniso_U_12
Co1 0.0417(7) 0.0236(6) 0.0219(5) 0.0038(4) 0.0094(4) 0.0214(5)
N1 0.040(3) 0.032(3) 0.032(2) -0.002(2) 0.008(2) 0.021(2)
N2 0.041(3) 0.027(2) 0.024(2) -0.0029(18) 0.0048(19) 0.021(2)
N3 0.047(3) 0.032(3) 0.026(2) -0.0005(19) 0.008(2) 0.026(2)
N4 0.043(3) 0.036(3) 0.036(2) -0.004(2) 0.004(2) 0.024(3)
N5 0.035(3) 0.052(3) 0.027(2) -0.011(2) -0.0045(19) 0.028(3)
C1 0.059(5) 0.071(5) 0.051(4) -0.012(3) 0.003(3) 0.046(4)
C2 0.064(5) 0.096(6) 0.069(4) -0.015(4) 0.002(4) 0.064(5)
C3 0.069(6) 0.076(6) 0.066(5) -0.004(4) -0.010(4) 0.048(5)
C4 0.044(4) 0.044(4) 0.046(3) -0.001(3) 0.005(3) 0.026(3)
C5 0.028(3) 0.025(3) 0.040(3) 0.007(2) 0.013(2) 0.013(3)
C6 0.048(4) 0.022(3) 0.029(3) 0.003(2) 0.013(2) 0.020(3)
C7 0.039(3) 0.032(3) 0.038(3) 0.003(2) 0.007(2) 0.024(3)
C8 0.045(4) 0.034(3) 0.027(2) 0.001(2) 0.006(2) 0.028(3)
C9 0.052(4) 0.055(4) 0.042(3) -0.026(3) -0.018(3) 0.036(4)
C10 0.041(4) 0.052(4) 0.049(3) -0.016(3) -0.014(3) 0.034(3)
C11 0.039(4) 0.074(5) 0.049(4) -0.033(3) -0.017(3) 0.034(4)
C12 0.028(3) 0.065(5) 0.046(3) -0.022(3) -0.006(3) 0.026(3)
C13 0.066(5) 0.078(6) 0.050(4) -0.007(4) -0.005(3) 0.045(5)

loop_
_atom_type_symbol
_atom_type_description
_atom_type_scat_dispersion_real
_atom_type_scat_dispersion_imag
_atom_type_scat_source
C C 0.0033 0.0016 'International Tables Vol C Tables 4.2.6.8 and 6.1.1.4'
H H 0.0000 0.0000 'International Tables Vol C Tables 4.2.6.8 and 6.1.1.4'
N N 0.0061 0.0033 'International Tables Vol C Tables 4.2.6.8 and 6.1.1.4'
Co Co 0.3494 0.9721 'International Tables Vol C Tables 4.2.6.8 and 6.1.1.4'

loop_
_geom_angle_atom_site_label_1
_geom_angle_atom_site_label_2
_geom_angle_atom_site_label_3
_geom_angle
_geom_angle_site_symmetry_1
_geom_angle_site_symmetry_3
N2 Co1 N2 179.997(1) . 13_558
N2 Co1 N1 102.53(17) . 13_558
N2 Co1 N1 77.47(17) 13_558 13_558
N2 Co1 N1 77.47(17) . .
N2 Co1 N1 102.53(17) 13_558 .
N1 Co1 N1 179.997(1) 13_558 .
N2 Co1 N5 90.01(17) . 17_557
N2 Co1 N5 89.99(17) 13_558 17_557
N1 Co1 N5 94.00(18) 13_558 17_557
N1 Co1 N5 86.00(18) . 17_557
N2 Co1 N5 89.99(17) . 8_545
N2 Co1 N5 90.02(17) 13_558 8_545
N1 Co1 N5 85.99(18) 13_558 8_545
N1 Co1 N5 94.01(18) . 8_545
N5 Co1 N5 179.994(1) 17_557 8_545
C1 N1 C5 119.6(5) . .
C1 N1 Co1 125.2(4) . .
C5 N1 Co1 115.0(4) . .
C6 N2 N3 107.0(4) . .
C6 N2 Co1 116.4(3) . .
N3 N2 Co1 136.5(3) . .
C7 N3 N2 103.7(4) . .
C7 N4 C6 100.5(5) . .
C11 N5 C10 116.0(5) . .
C11 N5 Co1 123.1(4) . 6_554
C10 N5 Co1 119.7(4) . 6_554
N1 C1 C2 121.6(6) . .
N1 C1 H1A 119.2 . .
C2 C1 H1A 119.2 . .
C1 C2 C3 118.9(7) . .
C1 C2 H2A 120.6 . .
C3 C2 H2A 120.6 . .
C4 C3 C2 121.3(7) . .
C4 C3 H3A 119.3 . .
C2 C3 H3A 119.3 . .
C3 C4 C5 116.8(6) . .
C3 C4 C13 120.9(6) . .
C5 C4 C13 122.3(6) . .
N1 C5 C4 121.9(5) . .
N1 C5 C6 112.4(5) . .
C4 C5 C6 125.7(5) . .
N2 C6 N4 113.2(5) . .
N2 C6 C5 118.6(4) . .
N4 C6 C5 128.2(5) . .
N3 C7 N4 115.5(5) . .
N3 C7 C8 120.4(5) . .
N4 C7 C8 124.1(5) . .
C12 C8 C9 116.9(5) . .
C12 C8 C7 121.9(5) . .
C9 C8 C7 121.2(5) . .
C10 C9 C8 120.4(5) . .
C10 C9 H9A 119.8 . .
C8 C9 H9A 119.8 . .
N5 C10 C9 123.3(6) . .
N5 C10 H10A 118.4 . .
C9 C10 H10A 118.4 . .
N5 C11 C12 124.4(5) . .
N5 C11 H11A 117.8 . .
C12 C11 H11A 117.8 . .
C8 C12 C11 118.9(6) . .
C8 C12 H12A 120.6 . .
C11 C12 H12A 120.6 . .
C4 C13 H13A 109.5 . .
C4 C13 H13B 109.5 . .
H13A C13 H13B 109.5 . .
C4 C13 H13C 109.5 . .
H13A C13 H13C 109.5 . .
H13B C13 H13C 109.5 . .

loop_
_geom_bond_atom_site_label_1
_geom_bond_atom_site_label_2
_geom_bond_distance
_geom_bond_site_symmetry_2
Co1 N2 2.037(4) .
Co1 N2 2.038(4) 13_558
Co1 N1 2.161(5) 13_558
Co1 N1 2.161(5) .
Co1 N5 2.221(5) 17_557
Co1 N5 2.221(5) 8_545
N1 C1 1.331(8) .
N1 C5 1.358(7) .
N2 C6 1.343(7) .
N2 N3 1.369(6) .
N3 C7 1.341(7) .
N4 C7 1.353(7) .
N4 C6 1.353(6) .
N5 C11 1.324(7) .
N5 C10 1.343(7) .
N5 Co1 2.221(5) 6_554
C1 C2 1.366(9) .
C1 H1A 0.9300 .
C2 C3 1.384(10) .
C2 H2A 0.9300 .
C3 C4 1.367(10) .
C3 H3A 0.9300 .
C4 C5 1.397(8) .
C4 C13 1.516(9) .
C5 C6 1.468(8) .
C7 C8 1.471(7) .
C8 C12 1.381(8) .
C8 C9 1.378(8) .
C9 C10 1.360(8) .
C9 H9A 0.9300 .
C10 H10A 0.9300 .
C11 C12 1.376(8) .
C11 H11A 0.9300 .
C12 H12A 0.9300 .
C13 H13A 0.9600 .
C13 H13B 0.9600 .
C13 H13C 0.9600 .
